data_7153523
loop_
_publ_author_name
'Pearson, Russell J.'
'Kassianidis, Eleftherios'
'Slawin, Alexandra M. Z.'
'Philp, Douglas'

_publ_section_title
;
 Self-replication vs. reactive binary complexes?manipulating
 recognition-mediated cycloadditions by simple structural modifications
;
_journal_issue 23
_journal_name_full 'Organic &amp;  Biomolecular Chemistry'
_journal_page_first 3434
_journal_page_last 3441
_journal_paper_doi 10.1039/b406862a
_journal_volume 2
_journal_year 2004
_chemical_formula_moiety 'C19 H19 N3 O6.[C H Cl3]0.5'
_chemical_formula_sum 'C19.5 H19.5 Cl1.5 N3 O6'
_chemical_formula_weight 445.06
_chemical_name_systematic
;
?
;
_space_group_IT_number 14
_symmetry_cell_setting monoclinic
_symmetry_space_group_name_Hall '-P 2ybc'
_symmetry_space_group_name_H-M 'P 1 21/c 1'
_atom_sites_solution_hydrogens geom
_atom_sites_solution_primary direct
_atom_sites_solution_secondary difmap
_audit_creation_method SHELXL-97
_cell_angle_alpha 90.00
_cell_angle_beta 107.291(18)
_cell_angle_gamma 90.00
_cell_formula_units_Z 8
_cell_length_a 12.342(17)
_cell_length_b 28.44(4)
_cell_length_c 13.777(19)
_cell_measurement_reflns_used 41
_cell_measurement_temperature 125(2)
_cell_measurement_theta_max 28
_cell_measurement_theta_min 12
_cell_volume 4617(11)
_computing_cell_refinement 'Bruker SMART'
_computing_data_collection 'Bruker SMART'
_computing_data_reduction 'Bruker SHELXTL'
_computing_molecular_graphics 'Bruker SHELXTL'
_computing_publication_material 'Bruker SHELXTL'
_computing_structure_refinement 'SHELXL-97 (Sheldrick, 1997)'
_computing_structure_solution 'SHELXS-97 (Sheldrick, 1990)'
_diffrn_ambient_temperature 125(2)
_diffrn_detector_area_resol_mean 1.00
_diffrn_measured_fraction_theta_full 0.982
_diffrn_measured_fraction_theta_max 0.982
_diffrn_measurement_device_type 'CCD area detector'
_diffrn_measurement_method 'phi and omega scans'
_diffrn_radiation_monochromator graphite
_diffrn_radiation_source 'fine-focus sealed tube'
_diffrn_radiation_type MoK\a
_diffrn_radiation_wavelength 0.71073
_diffrn_reflns_av_R_equivalents 2.0447
_diffrn_reflns_av_sigmaI/netI 1.9020
_diffrn_reflns_limit_h_max 12
_diffrn_reflns_limit_h_min -12
_diffrn_reflns_limit_k_max 28
_diffrn_reflns_limit_k_min -21
_diffrn_reflns_limit_l_max 13
_diffrn_reflns_limit_l_min -13
_diffrn_reflns_number 17875
_diffrn_reflns_theta_full 20.83
_diffrn_reflns_theta_max 20.83
_diffrn_reflns_theta_min 1.87
_exptl_absorpt_coefficient_mu 0.261
_exptl_absorpt_correction_T_max 1.00000
_exptl_absorpt_correction_T_min 0.822495
_exptl_absorpt_correction_type multi-scan
_exptl_crystal_colour colourless
_exptl_crystal_density_diffrn 1.281
_exptl_crystal_density_method 'not measured'
_exptl_crystal_description plate
_exptl_crystal_F_000 1848
_exptl_crystal_size_max .1
_exptl_crystal_size_mid .1
_exptl_crystal_size_min .01
_refine_diff_density_max 0.404
_refine_diff_density_min -0.249
_refine_diff_density_rms 0.076
_refine_ls_extinction_coef 0.0041(14)
_refine_ls_extinction_expression Fc^*^=kFc[1+0.001xFc^2^\l^3^/sin(2\q)]^-1/4^
_refine_ls_extinction_method SHELXL
_refine_ls_goodness_of_fit_ref 0.818
_refine_ls_hydrogen_treatment mixed
_refine_ls_matrix_type full
_refine_ls_number_parameters 260
_refine_ls_number_reflns 4770
_refine_ls_number_restraints 6
_refine_ls_restrained_S_all 0.817
_refine_ls_R_factor_all 0.6464
_refine_ls_R_factor_gt 0.1620
_refine_ls_shift/su_max 0.077
_refine_ls_shift/su_mean 0.014
_refine_ls_structure_factor_coef Fsqd
_refine_ls_weighting_details 'calc w=1/[\s^2^(Fo^2^)+(0.1234P)^2^+0.0000P] where P=(Fo^2^+2Fc^2^)/3'
_refine_ls_weighting_scheme calc
_refine_ls_wR_factor_gt 0.2765
_refine_ls_wR_factor_ref 0.5156
_reflns_number_gt 435
_reflns_number_total 4770
_reflns_threshold_expression >2sigma(I)
_cod_data_source_file b406862asup1.cif
_cod_data_source_block EXO-4A
_cod_depositor_comments
;
The following automatic conversions were performed:

'_symmetry_cell_setting' value 'Monoclinic' changed to 'monoclinic'
according to /home/saulius/struct/CIF-dictionaries/cif_core.dic
dictionary named 'cif_core.dic' version 2.4.2 from
2011-04-26.

'_exptl_absorpt_correction_type' value 'MULTISCAN'
changed to 'multi-scan' according to
/home/saulius/struct/CIF-dictionaries/cif_core.dic dictionary named
'cif_core.dic' version 2.4.2 from 2011-04-26.

Automatic conversion script
Id: cif_fix_values 1891 2012-01-12 08:04:46Z andrius 
;
_cod_original_sg_symbol_H-M P2(1)/c
_cod_original_formula_sum 'C19.50 H19.50 Cl1.50 N3 O6'
_cod_database_code 7153523

loop_
_symmetry_equiv_pos_as_xyz
'x, y, z'
'-x, y+1/2, -z+1/2'
'-x, -y, -z'
'x, -y-1/2, z-1/2'

loop_
_atom_site_label
_atom_site_type_symbol
_atom_site_fract_x
_atom_site_fract_y
_atom_site_fract_z
_atom_site_U_iso_or_equiv
_atom_site_adp_type
_atom_site_occupancy
_atom_site_symmetry_multiplicity
_atom_site_calc_flag
_atom_site_refinement_flags
O1 O 0.632(3) 0.2387(10) 0.828(2) 0.077(11) Uiso 1 1 d .
C1 C 0.724(4) 0.2073(15) 0.815(3) 0.052(13) Uiso 1 1 d .
C2 C 0.745(5) 0.166(2) 0.885(4) 0.14(2) Uiso 1 1 d .
H2A H 0.7810 0.1363 0.8851 0.174 Uiso 1 1 calc R
C3 C 0.692(3) 0.1853(15) 0.948(3) 0.067(15) Uiso 1 1 d .
H3A H 0.6774 0.1666 1.0000 0.080 Uiso 1 1 calc R
C4 C 0.652(4) 0.2407(15) 0.937(4) 0.084(19) Uiso 1 1 d .
H4A H 0.5976 0.2547 0.9708 0.100 Uiso 1 1 calc R
C5 C 0.788(3) 0.2592(12) 0.958(3) 0.034(12) Uiso 1 1 d .
H5A H 0.8369 0.2530 1.0291 0.041 Uiso 1 1 calc R
C6 C 0.835(4) 0.2331(14) 0.874(3) 0.056(14) Uiso 1 1 d .
H6A H 0.9011 0.2117 0.9029 0.067 Uiso 1 1 calc R
C7 C 0.725(3) 0.1955(12) 0.705(3) 0.046(13) Uiso 1 1 d .
H7A H 0.7952 0.1785 0.7051 0.056 Uiso 1 1 calc R
H7B H 0.7194 0.2245 0.6637 0.056 Uiso 1 1 calc R
C8 C 0.614(3) 0.1624(12) 0.661(3) 0.050(13) Uiso 1 1 d .
H8A H 0.5597 0.1686 0.7000 0.060 Uiso 1 1 calc R
H8B H 0.5756 0.1710 0.5890 0.060 Uiso 1 1 calc R
C9 C 0.641(4) 0.1115(16) 0.666(3) 0.065(15) Uiso 1 1 d .
O9 O 0.740(3) 0.0966(11) 0.721(2) 0.091(12) Uiso 1 1 d .
N9 N 0.544(2) 0.0803(10) 0.6372(19) 0.025(9) Uiso 1 1 d .
H9A H 0.4714 0.0971 0.6128 0.030 Uiso 1 1 calc R
C10 C 0.530(4) 0.0309(15) 0.637(3) 0.048(14) Uiso 1 1 d .
N10 N 0.427(3) 0.0194(13) 0.591(2) 0.063(12) Uiso 1 1 d .
C11 C 0.623(4) 0.0072(18) 0.685(3) 0.097(19) Uiso 1 1 d .
H11A H 0.6928 0.0209 0.7222 0.116 Uiso 1 1 calc R
C12 C 0.602(3) -0.0416(14) 0.672(3) 0.045(13) Uiso 1 1 d .
H12A H 0.6631 -0.0631 0.6919 0.053 Uiso 1 1 calc R
C13 C 0.495(4) -0.0582(12) 0.631(3) 0.041(11) Uiso 1 1 d .
H13A H 0.4853 -0.0911 0.6375 0.050 Uiso 1 1 calc R
C14 C 0.396(5) -0.0329(18) 0.580(4) 0.088(18) Uiso 1 1 d .
C15 C 0.287(4) -0.0409(14) 0.534(3) 0.102(19) Uiso 1 1 d .
H15A H 0.2769 -0.0738 0.5118 0.153 Uiso 1 1 calc R
H15B H 0.2607 -0.0202 0.4751 0.153 Uiso 1 1 calc R
H15C H 0.2430 -0.0348 0.5815 0.153 Uiso 1 1 calc R
C16 C 0.780(3) 0.3085(15) 0.933(3) 0.039(12) Uiso 1 1 d .
O16 O 0.741(3) 0.3410(10) 0.971(2) 0.082(11) Uiso 1 1 d .
N16 N 0.831(3) 0.3170(14) 0.859(3) 0.071(12) Uiso 1 1 d .
C17 C 0.864(3) 0.2780(14) 0.812(3) 0.036(12) Uiso 1 1 d .
O17 O 0.892(3) 0.2728(11) 0.739(2) 0.096(11) Uiso 1 1 d .
C18 C 0.840(3) 0.3604(13) 0.813(3) 0.048(13) Uiso 1 1 d .
H18A H 0.8907 0.3556 0.7699 0.058 Uiso 1 1 calc R
H18B H 0.8793 0.3824 0.8677 0.058 Uiso 1 1 calc R
C19 C 0.729(4) 0.3862(18) 0.745(3) 0.070(16) Uiso 1 1 d .
O19 O 0.642(2) 0.3598(10) 0.709(2) 0.069(10) Uiso 1 1 d .
O20 O 0.745(2) 0.4316(11) 0.741(2) 0.078(10) Uiso 1 1 d .
O21 O 0.378(3) 0.2571(9) 0.425(2) 0.067(10) Uiso 1 1 d .
C21 C 0.286(4) 0.2912(16) 0.421(4) 0.075(16) Uiso 1 1 d .
C22 C 0.293(3) 0.3282(13) 0.347(3) 0.047(13) Uiso 1 1 d .
H22A H 0.2662 0.3594 0.3479 0.056 Uiso 1 1 calc R
C23 C 0.337(3) 0.3137(15) 0.287(3) 0.065(15) Uiso 1 1 d .
H23A H 0.3562 0.3323 0.2367 0.078 Uiso 1 1 calc R
C24 C 0.360(5) 0.2578(16) 0.302(4) 0.11(2) Uiso 1 1 d .
H24A H 0.4148 0.2414 0.2728 0.131 Uiso 1 1 calc R
C25 C 0.229(4) 0.2363(15) 0.287(4) 0.075(16) Uiso 1 1 d .
H25A H 0.1834 0.2423 0.2143 0.090 Uiso 1 1 calc R
C26 C 0.173(3) 0.2631(12) 0.353(3) 0.032(11) Uiso 1 1 d .
H26A H 0.1081 0.2834 0.3157 0.039 Uiso 1 1 calc R
C27 C 0.281(3) 0.3013(13) 0.522(3) 0.058(14) Uiso 1 1 d .
H27A H 0.2854 0.2713 0.5592 0.070 Uiso 1 1 calc R
H27B H 0.2074 0.3161 0.5173 0.070 Uiso 1 1 calc R
C28 C 0.375(4) 0.3331(15) 0.581(3) 0.088(18) Uiso 1 1 d .
H28A H 0.4463 0.3247 0.5658 0.106 Uiso 1 1 calc R
H28B H 0.3875 0.3281 0.6546 0.106 Uiso 1 1 calc R
C29 C 0.348(4) 0.3865(15) 0.555(3) 0.044(13) Uiso 1 1 d .
O29 O 0.260(3) 0.4017(10) 0.521(2) 0.075(11) Uiso 1 1 d .
N29 N 0.456(3) 0.4145(12) 0.605(3) 0.079(13) Uiso 1 1 d .
H29A H 0.5249 0.3971 0.6410 0.095 Uiso 1 1 calc R
C30 C 0.462(4) 0.4640(16) 0.604(3) 0.048(14) Uiso 1 1 d .
N30 N 0.566(3) 0.4793(12) 0.659(2) 0.055(11) Uiso 1 1 d .
C31 C 0.366(4) 0.4869(15) 0.572(3) 0.071(15) Uiso 1 1 d .
H31A H 0.2952 0.4711 0.5502 0.086 Uiso 1 1 calc R
C32 C 0.375(3) 0.5408(14) 0.572(3) 0.045(13) Uiso 1 1 d .
H32A H 0.3128 0.5613 0.5438 0.054 Uiso 1 1 calc R
C33 C 0.496(5) 0.5569(15) 0.622(4) 0.078(14) Uiso 1 1 d .
H33A H 0.5123 0.5896 0.6227 0.094 Uiso 1 1 calc R
C34 C 0.577(4) 0.5284(17) 0.664(3) 0.067(16) Uiso 1 1 d .
C35 C 0.699(4) 0.5400(15) 0.714(3) 0.12(2) Uiso 1 1 d .
H35A H 0.7305 0.5553 0.6645 0.176 Uiso 1 1 calc R
H35B H 0.7410 0.5111 0.7385 0.176 Uiso 1 1 calc R
H35C H 0.7047 0.5613 0.7710 0.176 Uiso 1 1 calc R
C36 C 0.220(4) 0.1830(17) 0.307(3) 0.060(15) Uiso 1 1 d .
O36 O 0.274(3) 0.1557(11) 0.269(2) 0.095(12) Uiso 1 1 d .
N36 N 0.174(3) 0.1825(13) 0.382(2) 0.050(11) Uiso 1 1 d .
C37 C 0.143(4) 0.2208(16) 0.408(3) 0.054(14) Uiso 1 1 d .
O37 O 0.105(2) 0.2234(10) 0.478(2) 0.083(10) Uiso 1 1 d .
C38 C 0.161(3) 0.1344(13) 0.417(3) 0.051(13) Uiso 1 1 d .
H38A H 0.1433 0.1140 0.3561 0.061 Uiso 1 1 calc R
H38B H 0.0936 0.1344 0.4413 0.061 Uiso 1 1 calc R
C39 C 0.259(6) 0.109(2) 0.501(5) 0.12(2) Uiso 1 1 d .
O39 O 0.344(3) 0.1338(11) 0.533(2) 0.090(12) Uiso 1 1 d .
O40 O 0.260(3) 0.0679(12) 0.500(2) 0.094(12) Uiso 1 1 d .
C51 C -0.037(3) 0.1049(6) -0.3299(15) 0.17(5) Uiso 0.50 1 d PD
H51A H -0.1213 0.1066 -0.3447 0.204 Uiso 0.50 1 calc PR
Cl1 Cl 0.0174(18) 0.1567(6) -0.3692(16) 0.047(6) Uiso 0.50 1 d PD
Cl2 Cl 0.031(2) 0.1007(8) -0.1976(16) 0.093(9) Uiso 0.50 1 d PD
Cl3 Cl 0.003(2) 0.0575(8) -0.395(2) 0.109(10) Uiso 0.50 1 d PD
C52 C 0.033(2) 0.0842(5) 0.0891(15) 0.10(4) Uiso 0.50 1 d PD
H52A H 0.1018 0.0872 0.0660 0.121 Uiso 0.50 1 calc PR
Cl4 Cl -0.0141(17) 0.1405(6) 0.1139(15) 0.040(6) Uiso 0.50 1 d PD
Cl5 Cl -0.0780(19) 0.0571(8) -0.0068(17) 0.094(9) Uiso 0.50 1 d PD
Cl6 Cl 0.0608(19) 0.0462(7) 0.1955(16) 0.074(8) Uiso 0.50 1 d PD

loop_
_atom_type_symbol
_atom_type_description
_atom_type_scat_dispersion_real
_atom_type_scat_dispersion_imag
_atom_type_scat_source
C C 0.0033 0.0016 'International Tables Vol C Tables 4.2.6.8 and 6.1.1.4'
H H 0.0000 0.0000 'International Tables Vol C Tables 4.2.6.8 and 6.1.1.4'
N N 0.0061 0.0033 'International Tables Vol C Tables 4.2.6.8 and 6.1.1.4'
O O 0.0106 0.0060 'International Tables Vol C Tables 4.2.6.8 and 6.1.1.4'
Cl Cl 0.1484 0.1585 'International Tables Vol C Tables 4.2.6.8 and 6.1.1.4'

loop_
_geom_angle_atom_site_label_1
_geom_angle_atom_site_label_2
_geom_angle_atom_site_label_3
_geom_angle
C4 O1 C1 104(3)
C2 C1 O1 112(4)
C2 C1 C6 95(4)
O1 C1 C6 104(3)
C2 C1 C7 114(4)
O1 C1 C7 118(3)
C6 C1 C7 110(3)
C3 C2 C1 94(5)
C2 C3 C4 122(5)
O1 C4 C3 91(3)
O1 C4 C5 92(3)
C3 C4 C5 91(3)
C16 C5 C6 107(3)
C16 C5 C4 105(3)
C6 C5 C4 107(3)
C1 C6 C5 98(3)
C1 C6 C17 113(3)
C5 C6 C17 101(3)
C1 C7 C8 104(3)
C9 C8 C7 113(3)
O9 C9 N9 121(4)
O9 C9 C8 120(4)
N9 C9 C8 115(4)
C10 N9 C9 134(4)
N10 C10 C11 134(5)
N10 C10 N9 111(4)
C11 C10 N9 115(4)
C10 N10 C14 119(4)
C10 C11 C12 110(5)
C13 C12 C11 121(4)
C12 C13 C14 128(4)
C15 C14 C13 139(5)
C15 C14 N10 114(5)
C13 C14 N10 107(4)
O16 C16 N16 121(4)
O16 C16 C5 130(4)
N16 C16 C5 109(4)
C16 N16 C17 118(4)
C16 N16 C18 127(4)
C17 N16 C18 114(4)
O17 C17 N16 134(4)
O17 C17 C6 121(4)
N16 C17 C6 104(3)
N16 C18 C19 120(4)
O20 C19 O19 133(5)
O20 C19 C18 111(4)
O19 C19 C18 116(4)
C21 O21 C24 95(3)
C27 C21 O21 110(4)
C27 C21 C22 123(4)
O21 C21 C22 107(4)
C27 C21 C26 113(4)
O21 C21 C26 102(3)
C22 C21 C26 100(4)
C23 C22 C21 111(4)
C22 C23 C24 110(4)
C23 C24 O21 97(3)
C23 C24 C25 102(4)
O21 C24 C25 88(3)
C26 C25 C36 109(4)
C26 C25 C24 109(4)
C36 C25 C24 116(4)
C25 C26 C37 97(3)
C25 C26 C21 98(3)
C37 C26 C21 113(3)
C21 C27 C28 114(4)
C27 C28 C29 112(4)
O29 C29 N29 126(4)
O29 C29 C28 125(4)
N29 C29 C28 108(4)
C30 N29 C29 124(4)
C31 C30 N30 130(5)
C31 C30 N29 117(5)
N30 C30 N29 111(4)
C30 N30 C34 115(4)
C30 C31 C32 116(4)
C31 C32 C33 111(4)
C34 C33 C32 123(5)
C33 C34 N30 123(5)
C33 C34 C35 128(5)
N30 C34 C35 109(4)
O36 C36 N36 137(5)
O36 C36 C25 118(4)
N36 C36 C25 102(4)
C37 N36 C36 117(5)
C37 N36 C38 131(4)
C36 N36 C38 112(4)
O37 C37 N36 121(5)
O37 C37 C26 125(4)
N36 C37 C26 114(4)
N36 C38 C39 122(4)
O40 C39 O39 124(7)
O40 C39 C38 117(6)
O39 C39 C38 113(5)
Cl3 C51 Cl2 110.8(18)
Cl3 C51 Cl1 106.9(16)
Cl2 C51 Cl1 105.2(15)
Cl5 C52 Cl4 108.3(15)
Cl5 C52 Cl6 105.7(17)
Cl4 C52 Cl6 112.8(15)

loop_
_geom_bond_atom_site_label_1
_geom_bond_atom_site_label_2
_geom_bond_distance
O1 C4 1.45(5)
O1 C1 1.50(4)
C1 C2 1.50(5)
C1 C6 1.55(5)
C1 C7 1.56(4)
C2 C3 1.35(6)
C3 C4 1.64(5)
C4 C5 1.71(5)
C5 C16 1.44(4)
C5 C6 1.62(4)
C6 C17 1.63(5)
C7 C8 1.63(4)
C8 C9 1.48(4)
C9 O9 1.31(5)
C9 N9 1.45(4)
N9 C10 1.41(4)
C10 N10 1.28(4)
C10 C11 1.32(5)
N10 C14 1.53(5)
C11 C12 1.41(5)
C12 C13 1.35(5)
C13 C14 1.41(5)
C14 C15 1.32(6)
C16 O16 1.23(4)
C16 N16 1.37(4)
N16 C17 1.40(4)
N16 C18 1.41(4)
C17 O17 1.16(4)
C18 C19 1.59(5)
C19 O20 1.31(5)
C19 O19 1.28(5)
O21 C21 1.48(4)
O21 C24 1.64(5)
C21 C27 1.44(5)
C21 C22 1.48(5)
C21 C26 1.63(5)
C22 C23 1.20(4)
C23 C24 1.62(5)
C24 C25 1.69(6)
C25 C26 1.50(4)
C25 C36 1.55(5)
C26 C37 1.53(5)
C27 C28 1.51(5)
C28 C29 1.57(5)
C29 O29 1.14(4)
C29 N29 1.53(4)
N29 C30 1.41(4)
C30 C31 1.31(5)
C30 N30 1.35(4)
N30 C34 1.40(5)
C31 C32 1.54(5)
C32 C33 1.52(5)
C33 C34 1.29(5)
C34 C35 1.49(5)
C36 O36 1.23(4)
C36 N36 1.33(4)
N36 C37 1.24(4)
N36 C38 1.47(4)
C37 O37 1.18(4)
C38 C39 1.57(6)
C39 O40 1.18(6)
C39 O39 1.23(6)
C51 Cl3 1.7700(18)
C51 Cl2 1.770(2)
C51 Cl1 1.7700(19)
C52 Cl5 1.7700(18)
C52 Cl4 1.770(2)
C52 Cl6 1.770(2)

loop_
_geom_hbond_atom_site_label_D
_geom_hbond_atom_site_label_H
_geom_hbond_atom_site_label_A
_geom_hbond_distance_DH
_geom_hbond_distance_HA
_geom_hbond_distance_DA
_geom_hbond_angle_DHA
N9 H9A O39 0.98 1.93 2.89(4) 164.3
N29 H29A O19 0.98 1.81 2.79(4) 173.7

loop_
_geom_torsion_atom_site_label_1
_geom_torsion_atom_site_label_2
_geom_torsion_atom_site_label_3
_geom_torsion_atom_site_label_4
_geom_torsion
C4 O1 C1 C2 42(5)
C4 O1 C1 C6 -60(4)
C4 O1 C1 C7 177(3)
O1 C1 C2 C3 -18(5)
C6 C1 C2 C3 89(4)
C7 C1 C2 C3 -156(4)
C1 C2 C3 C4 -9(6)
C1 O1 C4 C3 -36(4)
C1 O1 C4 C5 55(3)
C2 C3 C4 O1 32(5)
C2 C3 C4 C5 -60(5)
O1 C4 C5 C16 78(4)
C3 C4 C5 C16 169(3)
O1 C4 C5 C6 -35(4)
C3 C4 C5 C6 56(4)
C2 C1 C6 C5 -85(4)
O1 C1 C6 C5 30(4)
C7 C1 C6 C5 157(3)
C2 C1 C6 C17 169(4)
O1 C1 C6 C17 -76(4)
C7 C1 C6 C17 51(5)
C16 C5 C6 C1 -109(3)
C4 C5 C6 C1 3(4)
C16 C5 C6 C17 7(4)
C4 C5 C6 C17 119(3)
C2 C1 C7 C8 66(4)
O1 C1 C7 C8 -69(4)
C6 C1 C7 C8 172(3)
C1 C7 C8 C9 -99(4)
C7 C8 C9 O9 14(6)
C7 C8 C9 N9 174(3)
O9 C9 N9 C10 -16(7)
C8 C9 N9 C10 -176(4)
C9 N9 C10 N10 -171(4)
C9 N9 C10 C11 11(7)
C11 C10 N10 C14 -5(8)
N9 C10 N10 C14 179(3)
N10 C10 C11 C12 8(8)
N9 C10 C11 C12 -175(3)
C10 C11 C12 C13 -11(6)
C11 C12 C13 C14 12(7)
C12 C13 C14 C15 178(5)
C12 C13 C14 N10 -7(7)
C10 N10 C14 C15 179(4)
C10 N10 C14 C13 3(5)
C6 C5 C16 O16 174(4)
C4 C5 C16 O16 61(6)
C6 C5 C16 N16 -9(4)
C4 C5 C16 N16 -122(3)
O16 C16 N16 C17 -174(4)
C5 C16 N16 C17 9(5)
O16 C16 N16 C18 -3(7)
C5 C16 N16 C18 179(4)
C16 N16 C17 O17 166(5)
C18 N16 C17 O17 -6(7)
C16 N16 C17 C6 -4(5)
C18 N16 C17 C6 -176(3)
C1 C6 C17 O17 -70(5)
C5 C6 C17 O17 -174(4)
C1 C6 C17 N16 102(4)
C5 C6 C17 N16 -2(4)
C16 N16 C18 C19 -66(6)
C17 N16 C18 C19 105(4)
N16 C18 C19 O20 156(3)
N16 C18 C19 O19 -22(6)
C24 O21 C21 C27 -177(4)
C24 O21 C21 C22 -41(4)
C24 O21 C21 C26 63(3)
C27 C21 C22 C23 154(4)
O21 C21 C22 C23 25(5)
C26 C21 C22 C23 -81(4)
C21 C22 C23 C24 6(5)
C22 C23 C24 O21 -30(5)
C22 C23 C24 C25 59(5)
C21 O21 C24 C23 40(4)
C21 O21 C24 C25 -62(3)
C23 C24 C25 C26 -51(5)
O21 C24 C25 C26 45(4)
C23 C24 C25 C36 -175(4)
O21 C24 C25 C36 -78(4)
C36 C25 C26 C37 2(4)
C24 C25 C26 C37 -126(4)
C36 C25 C26 C21 117(4)
C24 C25 C26 C21 -11(5)
C27 C21 C26 C25 -150(4)
O21 C21 C26 C25 -32(4)
C22 C21 C26 C25 78(4)
C27 C21 C26 C37 -48(5)
O21 C21 C26 C37 69(4)
C22 C21 C26 C37 179(3)
O21 C21 C27 C28 75(5)
C22 C21 C27 C28 -52(6)
C26 C21 C27 C28 -172(3)
C21 C27 C28 C29 82(5)
C27 C28 C29 O29 22(6)
C27 C28 C29 N29 -171(3)
O29 C29 N29 C30 -9(7)
C28 C29 N29 C30 -176(4)
C29 N29 C30 C31 12(6)
C29 N29 C30 N30 176(3)
C31 C30 N30 C34 -16(7)
N29 C30 N30 C34 -178(3)
N30 C30 C31 C32 18(7)
N29 C30 C31 C32 179(3)
C30 C31 C32 C33 -7(5)
C31 C32 C33 C34 -4(6)
C32 C33 C34 N30 6(8)
C32 C33 C34 C35 179(4)
C30 N30 C34 C33 3(6)
C30 N30 C34 C35 -172(3)
C26 C25 C36 O36 -171(4)
C24 C25 C36 O36 -47(6)
C26 C25 C36 N36 -4(5)
C24 C25 C36 N36 119(4)
O36 C36 N36 C37 167(6)
C25 C36 N36 C37 5(5)
O36 C36 N36 C38 -16(8)
C25 C36 N36 C38 -178(3)
C36 N36 C37 O37 -177(4)
C38 N36 C37 O37 7(8)
C36 N36 C37 C26 -4(6)
C38 N36 C37 C26 180(3)
C25 C26 C37 O37 173(5)
C21 C26 C37 O37 71(5)
C25 C26 C37 N36 1(5)
C21 C26 C37 N36 -101(4)
C37 N36 C38 C39 -96(6)
C36 N36 C38 C39 88(5)
N36 C38 C39 O40 -154(4)
N36 C38 C39 O39 0(7)
